data_1553998
loop_
_publ_author_name
'Pati, Avik Kumar'
'Gharpure, Santosh J.'
'Mishra, Ashok K.'

_publ_section_title
;
 Contrasting Solid-State Fluorescence of Diynes with Small and Large Aryl
 Substituents: Crystal Packing Dependence and Stimuli-Responsive
 Fluorescence Switching.
;
_journal_issue 42
_journal_name_full 'The journal of physical chemistry. A'
_journal_page_first 10481
_journal_page_last 10493
_journal_paper_doi 10.1021/acs.jpca.5b08445
_journal_volume 119
_journal_year 2015
_chemical_formula_sum 'C29 H21 Cl N'
_chemical_formula_weight 418.92
_space_group_crystal_system triclinic
_space_group_IT_number 2
_space_group_name_Hall '-P 1'
_space_group_name_H-M_alt 'P -1'
_atom_sites_solution_hydrogens geom
_audit_creation_method SHELXL-2012
_cell_angle_alpha 100.318(5)
_cell_angle_beta 90.072(5)
_cell_angle_gamma 96.899(5)
_cell_formula_units_Z 2
_cell_length_a 9.9486(11)
_cell_length_b 10.0790(15)
_cell_length_c 10.8072(15)
_cell_measurement_reflns_used 1859
_cell_measurement_temperature 298(2)
_cell_measurement_theta_max 23.36
_cell_measurement_theta_min 2.55
_cell_volume 1058.1(2)
_computing_cell_refinement 'APEXII/SAINT (Bruker, 2004)'
_computing_data_collection 'APEXII (Bruker, 2004)'
_computing_data_reduction 'SAINT/XPREP (Bruker, 2004)'
_computing_molecular_graphics 'ORTEP3 (Farrugia, 1997) '
_computing_publication_material 'SHELXL-97 (Sheldrick, 2013)'
_computing_structure_refinement 'SHELXL-97 (Sheldrick, 2013)'
_computing_structure_solution 'SHELXS-97 (Sheldrick, 2008)'
_diffrn_ambient_temperature 298(2)
_diffrn_measured_fraction_theta_full 0.793
_diffrn_measured_fraction_theta_max 0.816
_diffrn_measurement_device_type 'Bruker Kappa apex2 CCD Diffractometer'
_diffrn_measurement_method '\w and \f scan'
_diffrn_radiation_type MoK\a
_diffrn_radiation_wavelength 0.71073
_diffrn_reflns_av_R_equivalents 0.0289
_diffrn_reflns_av_unetI/netI 0.0325
_diffrn_reflns_Laue_measured_fraction_full 0.793
_diffrn_reflns_Laue_measured_fraction_max 0.816
_diffrn_reflns_limit_h_max 11
_diffrn_reflns_limit_h_min -11
_diffrn_reflns_limit_k_max 10
_diffrn_reflns_limit_k_min -11
_diffrn_reflns_limit_l_max 12
_diffrn_reflns_limit_l_min -12
_diffrn_reflns_number 9509
_diffrn_reflns_point_group_measured_fraction_full 0.793
_diffrn_reflns_point_group_measured_fraction_max 0.816
_diffrn_reflns_theta_full 25.242
_diffrn_reflns_theta_max 24.984
_diffrn_reflns_theta_min 2.069
_exptl_absorpt_coefficient_mu 0.197
_exptl_absorpt_correction_T_max 9833
_exptl_absorpt_correction_T_min 9416
_exptl_absorpt_correction_type multi-scan
_exptl_absorpt_process_details 'SADABS (Bruker, 2004)'
_exptl_crystal_colour bluish-green
_exptl_crystal_density_diffrn 1.315
_exptl_crystal_description block
_exptl_crystal_F_000 438
_exptl_crystal_size_max 0.180
_exptl_crystal_size_mid 0.150
_exptl_crystal_size_min 0.100
_refine_diff_density_max 0.181
_refine_diff_density_min -0.493
_refine_diff_density_rms 0.050
_refine_ls_extinction_method none
_refine_ls_goodness_of_fit_ref 1.049
_refine_ls_hydrogen_treatment constr
_refine_ls_matrix_type full
_refine_ls_number_parameters 283
_refine_ls_number_reflns 3031
_refine_ls_number_restraints 19
_refine_ls_restrained_S_all 1.084
_refine_ls_R_factor_all 0.0938
_refine_ls_R_factor_gt 0.0595
_refine_ls_shift/su_max 0.000
_refine_ls_shift/su_mean 0.000
_refine_ls_structure_factor_coef Fsqd
_refine_ls_weighting_details
;
 w=1/[\s^2^(Fo^2^)+(0.1199P)^2^+0.2918P]
 where P=(Fo^2^+2Fc^2^)/3
;
_refine_ls_weighting_scheme calc
_refine_ls_wR_factor_gt 0.1771
_refine_ls_wR_factor_ref 0.2056
_reflns_Friedel_coverage 0.000
_reflns_number_gt 1960
_reflns_number_total 3031
_reflns_threshold_expression 'I > 2\s(I)'
_cod_data_source_file Avik_CIF_4.cif
_cod_data_source_block shelxl
_cod_database_code 1553998
_shelx_space_group_comment
;
The symmetry employed for this shelxl refinement is uniquely defined
by the following loop, which should always be used as a source of
symmetry information in preference to the above space-group names.
They are only intended as comments.
;
_shelx_estimated_absorpt_t_min 0.965
_shelx_estimated_absorpt_t_max 0.981
_shelxl_version_number 2012-9

loop_
_space_group_symop_operation_xyz
'x, y, z'
'-x, -y, -z'

loop_
_atom_site_label
_atom_site_type_symbol
_atom_site_fract_x
_atom_site_fract_y
_atom_site_fract_z
_atom_site_U_iso_or_equiv
_atom_site_adp_type
_atom_site_occupancy
_atom_site_site_symmetry_order
_atom_site_calc_flag
_atom_site_refinement_flags_posn
_atom_site_refinement_flags_adp
_atom_site_disorder_assembly
_atom_site_disorder_group
C29 C 0.0512(8) 0.9505(7) 0.4387(7) 0.181(3) Uani 1 1 d D U A 1
H29A H 0.1224 0.8977 0.4549 0.218 Uiso 1 1 calc R U A 1
H29B H 0.0343 0.9339 0.3485 0.218 Uiso 1 1 calc R U A 1
Cl1 Cl 0.10397(14) 1.10978(17) 0.48458(16) 0.1255(6) Uani 1 1 d D U A 1
C1 C 0.1911(3) 0.0395(3) 1.0891(3) 0.0527(9) Uani 1 1 d . . B 1
H1 H 0.0987 0.0117 1.0770 0.063 Uiso 1 1 calc R U B 1
C2 C 0.2651(3) -0.0241(3) 1.1624(3) 0.0519(8) Uani 1 1 d . . B 1
H2 H 0.2227 -0.0946 1.1988 0.062 Uiso 1 1 calc R U B 1
C3 C 0.4041(3) 0.0158(3) 1.1831(3) 0.0437(8) Uani 1 1 d . . B 1
C4 C 0.4847(4) -0.0481(3) 1.2606(3) 0.0568(9) Uani 1 1 d . . B 1
H4 H 0.4438 -0.1184 1.2981 0.068 Uiso 1 1 calc R U B 1
C5 C 0.6169(4) -0.0082(4) 1.2793(3) 0.0628(10) Uani 1 1 d . . B 1
H5 H 0.6663 -0.0516 1.3296 0.075 Uiso 1 1 calc R U B 1
C6 C 0.6846(3) 0.0986(4) 1.2247(3) 0.0525(9) Uani 1 1 d . . B 1
C7 C 0.8236(4) 0.1417(5) 1.2411(4) 0.0715(11) Uani 1 1 d . . B 1
H7 H 0.8751 0.0991 1.2904 0.086 Uiso 1 1 calc R U B 1
C8 C 0.8853(4) 0.2438(5) 1.1872(4) 0.0782(12) Uani 1 1 d . . B 1
H8 H 0.9779 0.2696 1.2002 0.094 Uiso 1 1 calc R U B 1
C9 C 0.8135(4) 0.3097(4) 1.1138(4) 0.0702(11) Uani 1 1 d . . B 1
H9 H 0.8573 0.3799 1.0779 0.084 Uiso 1 1 calc R U B 1
C10 C 0.6734(3) 0.2713(3) 1.0926(3) 0.0518(9) Uani 1 1 d . . B 1
C11 C 0.5927(4) 0.3345(3) 1.0152(3) 0.0594(9) Uani 1 1 d . . B 1
H11 H 0.6340 0.4044 0.9776 0.071 Uiso 1 1 calc R U B 1
C12 C 0.4591(4) 0.2954(3) 0.9956(3) 0.0523(9) Uani 1 1 d . . B 1
H12 H 0.4103 0.3393 0.9452 0.063 Uiso 1 1 calc R U B 1
C13 C 0.3904(3) 0.1879(3) 1.0504(3) 0.0406(7) Uani 1 1 d . . B 1
C14 C 0.4672(3) 0.1224(3) 1.1271(3) 0.0376(7) Uani 1 1 d . . B 1
C15 C 0.6088(3) 0.1644(3) 1.1474(3) 0.0434(8) Uani 1 1 d . . B 1
C16 C 0.2504(3) 0.1447(3) 1.0325(3) 0.0447(8) Uani 1 1 d . . B 1
C17 C 0.1690(3) 0.2079(3) 0.9557(3) 0.0537(9) Uani 1 1 d . . B 1
C18 C 0.0972(3) 0.2595(3) 0.8938(3) 0.0522(9) Uani 1 1 d . . B 1
C19 C 0.0157(3) 0.3191(3) 0.8237(3) 0.0520(9) Uani 1 1 d . . B 1
C20 C -0.0548(3) 0.3709(3) 0.7610(3) 0.0525(9) Uani 1 1 d . . B 1
C21 C -0.1375(3) 0.4339(3) 0.6851(3) 0.0470(8) Uani 1 1 d . . B 1
C22 C -0.1364(3) 0.4041(4) 0.5548(3) 0.0614(10) Uani 1 1 d . . B 1
H22 H -0.0832 0.3395 0.5160 0.074 Uiso 1 1 calc R U B 1
C23 C -0.2117(3) 0.4673(4) 0.4813(3) 0.0585(10) Uani 1 1 d . . B 1
H23 H -0.2073 0.4457 0.3941 0.070 Uiso 1 1 calc R U B 1
C24 C -0.2946(3) 0.5633(3) 0.5353(3) 0.0425(8) Uani 1 1 d . . B 1
C25 C -0.2945(3) 0.5939(3) 0.6670(3) 0.0496(8) Uani 1 1 d . . B 1
H25 H -0.3470 0.6589 0.7064 0.060 Uiso 1 1 calc R U B 1
C26 C -0.2186(3) 0.5303(3) 0.7390(3) 0.0522(9) Uani 1 1 d . . B 1
H26 H -0.2216 0.5524 0.8262 0.063 Uiso 1 1 calc R U B 1
C27 C -0.3641(4) 0.6006(4) 0.3281(3) 0.0684(11) Uani 1 1 d . . B 1
H27A H -0.2766 0.6378 0.3044 0.103 Uiso 1 1 calc R U B 1
H27B H -0.4329 0.6431 0.2932 0.103 Uiso 1 1 calc R U B 1
H27C H -0.3777 0.5045 0.2966 0.103 Uiso 1 1 calc R U B 1
C28 C -0.4553(4) 0.7255(4) 0.5189(3) 0.0646(10) Uani 1 1 d . . B 1
H28A H -0.5068 0.6931 0.5849 0.097 Uiso 1 1 calc R U B 1
H28B H -0.5159 0.7424 0.4559 0.097 Uiso 1 1 calc R U B 1
H28C H -0.3990 0.8081 0.5531 0.097 Uiso 1 1 calc R U B 1
N1 N -0.3720(3) 0.6250(3) 0.4633(2) 0.0537(8) Uani 1 1 d . . B 1

loop_
_atom_site_aniso_label
_atom_site_aniso_U_11
_atom_site_aniso_U_22
_atom_site_aniso_U_33
_atom_site_aniso_U_23
_atom_site_aniso_U_13
_atom_site_aniso_U_12
C29 0.237(8) 0.178(7) 0.141(6) 0.015(5) 0.021(5) 0.094(6)
Cl1 0.0947(10) 0.1239(13) 0.1598(14) 0.0358(10) -0.0204(9) 0.0064(8)
C1 0.0435(19) 0.058(2) 0.055(2) 0.0060(17) -0.0031(15) 0.0041(16)
C2 0.053(2) 0.050(2) 0.054(2) 0.0136(16) 0.0027(16) 0.0026(16)
C3 0.051(2) 0.0424(19) 0.0388(17) 0.0059(14) -0.0019(14) 0.0127(15)
C4 0.068(3) 0.051(2) 0.056(2) 0.0187(16) -0.0007(17) 0.0141(18)
C5 0.067(3) 0.067(3) 0.059(2) 0.0133(19) -0.0129(18) 0.026(2)
C6 0.046(2) 0.058(2) 0.0499(19) -0.0056(17) -0.0101(15) 0.0153(17)
C7 0.059(3) 0.082(3) 0.068(3) -0.011(2) -0.015(2) 0.021(2)
C8 0.047(2) 0.085(3) 0.090(3) -0.018(3) -0.005(2) 0.005(2)
C9 0.060(2) 0.057(2) 0.080(3) -0.013(2) 0.017(2) -0.0059(19)
C10 0.052(2) 0.045(2) 0.052(2) -0.0058(16) 0.0094(16) 0.0037(16)
C11 0.074(3) 0.041(2) 0.062(2) 0.0105(17) 0.0174(19) 0.0008(18)
C12 0.069(2) 0.044(2) 0.0470(19) 0.0136(15) 0.0043(16) 0.0146(17)
C13 0.0498(19) 0.0379(18) 0.0347(16) 0.0027(13) 0.0026(14) 0.0135(14)
C14 0.0432(18) 0.0342(17) 0.0346(15) 0.0005(13) 0.0012(13) 0.0105(13)
C15 0.0471(19) 0.0393(19) 0.0402(17) -0.0055(14) 0.0028(14) 0.0097(15)
C16 0.050(2) 0.047(2) 0.0376(17) 0.0020(14) -0.0029(14) 0.0172(16)
C17 0.057(2) 0.057(2) 0.0472(19) 0.0023(16) -0.0036(16) 0.0167(17)
C18 0.052(2) 0.056(2) 0.0510(19) 0.0100(17) -0.0039(16) 0.0146(17)
C19 0.048(2) 0.056(2) 0.053(2) 0.0109(17) -0.0053(16) 0.0111(17)
C20 0.0488(19) 0.054(2) 0.055(2) 0.0126(17) -0.0052(16) 0.0051(16)
C21 0.0422(18) 0.047(2) 0.052(2) 0.0107(16) -0.0077(15) 0.0049(15)
C22 0.063(2) 0.068(2) 0.057(2) 0.0046(17) -0.0007(17) 0.0327(19)
C23 0.066(2) 0.072(2) 0.0395(18) 0.0048(17) -0.0010(16) 0.0256(19)
C24 0.0413(17) 0.0454(19) 0.0410(18) 0.0080(14) -0.0002(13) 0.0055(14)
C25 0.059(2) 0.047(2) 0.0436(19) 0.0032(15) 0.0024(15) 0.0189(16)
C26 0.061(2) 0.058(2) 0.0391(18) 0.0094(16) -0.0038(15) 0.0126(17)
C27 0.078(3) 0.082(3) 0.052(2) 0.0199(19) -0.0044(18) 0.027(2)
C28 0.072(2) 0.068(3) 0.061(2) 0.0202(19) 0.0016(18) 0.026(2)
N1 0.0659(18) 0.0595(18) 0.0417(16) 0.0121(13) 0.0004(13) 0.0280(15)

loop_
_atom_type_symbol
_atom_type_description
_atom_type_scat_dispersion_real
_atom_type_scat_dispersion_imag
_atom_type_scat_source
C C 0.0033 0.0016 'International Tables Vol C Tables 4.2.6.8 and 6.1.1.4'
H H 0.0000 0.0000 'International Tables Vol C Tables 4.2.6.8 and 6.1.1.4'
N N 0.0061 0.0033 'International Tables Vol C Tables 4.2.6.8 and 6.1.1.4'
Cl Cl 0.1484 0.1585 'International Tables Vol C Tables 4.2.6.8 and 6.1.1.4'

loop_
_geom_angle_atom_site_label_1
_geom_angle_atom_site_label_2
_geom_angle_atom_site_label_3
_geom_angle
_geom_angle_site_symmetry_1
_geom_angle_site_symmetry_3
Cl1 C29 Cl1 114.2(4) . 2_576
Cl1 C29 C29 62.9(4) . 2_576
Cl1 C29 C29 51.3(4) 2_576 2_576
Cl1 C29 H29A 108.7 . .
Cl1 C29 H29A 108.7 2_576 .
C29 C29 H29A 126.0 2_576 .
Cl1 C29 H29B 108.7 . .
Cl1 C29 H29B 108.7 2_576 .
C29 C29 H29B 126.0 2_576 .
H29A C29 H29B 107.6 . .
C29 Cl1 C29 65.8(4) . 2_576
C2 C1 C16 121.7(3) . .
C2 C1 H1 119.1 . .
C16 C1 H1 119.1 . .
C1 C2 C3 120.6(3) . .
C1 C2 H2 119.7 . .
C3 C2 H2 119.7 . .
C2 C3 C14 119.0(3) . .
C2 C3 C4 122.0(3) . .
C14 C3 C4 118.9(3) . .
C5 C4 C3 121.0(3) . .
C5 C4 H4 119.5 . .
C3 C4 H4 119.5 . .
C4 C5 C6 122.0(3) . .
C4 C5 H5 119.0 . .
C6 C5 H5 119.0 . .
C7 C6 C5 123.4(3) . .
C7 C6 C15 117.8(4) . .
C5 C6 C15 118.8(3) . .
C8 C7 C6 121.9(4) . .
C8 C7 H7 119.1 . .
C6 C7 H7 119.1 . .
C7 C8 C9 121.1(4) . .
C7 C8 H8 119.4 . .
C9 C8 H8 119.4 . .
C8 C9 C10 120.1(4) . .
C8 C9 H9 120.0 . .
C10 C9 H9 120.0 . .
C9 C10 C15 119.1(3) . .
C9 C10 C11 122.9(3) . .
C15 C10 C11 118.0(3) . .
C12 C11 C10 121.9(3) . .
C12 C11 H11 119.1 . .
C10 C11 H11 119.1 . .
C11 C12 C13 121.5(3) . .
C11 C12 H12 119.3 . .
C13 C12 H12 119.3 . .
C16 C13 C14 118.7(3) . .
C16 C13 C12 123.1(3) . .
C14 C13 C12 118.2(3) . .
C3 C14 C13 120.3(3) . .
C3 C14 C15 119.7(3) . .
C13 C14 C15 119.9(3) . .
C10 C15 C6 120.0(3) . .
C10 C15 C14 120.5(3) . .
C6 C15 C14 119.5(3) . .
C1 C16 C13 119.6(3) . .
C1 C16 C17 119.8(3) . .
C13 C16 C17 120.6(3) . .
C18 C17 C16 177.8(4) . .
C17 C18 C19 179.6(4) . .
C20 C19 C18 179.2(4) . .
C19 C20 C21 179.1(4) . .
C22 C21 C26 117.1(3) . .
C22 C21 C20 121.5(3) . .
C26 C21 C20 121.4(3) . .
C23 C22 C21 121.9(3) . .
C23 C22 H22 119.0 . .
C21 C22 H22 119.0 . .
C22 C23 C24 121.1(3) . .
C22 C23 H23 119.5 . .
C24 C23 H23 119.5 . .
N1 C24 C23 121.7(3) . .
N1 C24 C25 121.5(3) . .
C23 C24 C25 116.8(3) . .
C26 C25 C24 121.4(3) . .
C26 C25 H25 119.3 . .
C24 C25 H25 119.3 . .
C25 C26 C21 121.6(3) . .
C25 C26 H26 119.2 . .
C21 C26 H26 119.2 . .
N1 C27 H27A 109.5 . .
N1 C27 H27B 109.5 . .
H27A C27 H27B 109.5 . .
N1 C27 H27C 109.5 . .
H27A C27 H27C 109.5 . .
H27B C27 H27C 109.5 . .
N1 C28 H28A 109.5 . .
N1 C28 H28B 109.5 . .
H28A C28 H28B 109.5 . .
N1 C28 H28C 109.5 . .
H28A C28 H28C 109.5 . .
H28B C28 H28C 109.5 . .
C24 N1 C28 121.7(3) . .
C24 N1 C27 121.2(3) . .
C28 N1 C27 116.9(3) . .

loop_
_geom_bond_atom_site_label_1
_geom_bond_atom_site_label_2
_geom_bond_distance
_geom_bond_site_symmetry_2
C29 Cl1 1.616(7) .
C29 Cl1 1.843(8) 2_576
C29 C29 1.888(13) 2_576
C29 H29A 0.9700 .
C29 H29B 0.9700 .
Cl1 C29 1.843(8) 2_576
C1 C2 1.370(4) .
C1 C16 1.389(4) .
C1 H1 0.9300 .
C2 C3 1.399(4) .
C2 H2 0.9300 .
C3 C14 1.409(4) .
C3 C4 1.440(4) .
C4 C5 1.333(5) .
C4 H4 0.9300 .
C5 C6 1.419(5) .
C5 H5 0.9300 .
C6 C7 1.400(5) .
C6 C15 1.423(4) .
C7 C8 1.356(6) .
C7 H7 0.9300 .
C8 C9 1.373(6) .
C8 H8 0.9300 .
C9 C10 1.408(5) .
C9 H9 0.9300 .
C10 C15 1.410(4) .
C10 C11 1.435(5) .
C11 C12 1.346(5) .
C11 H11 0.9300 .
C12 C13 1.430(4) .
C12 H12 0.9300 .
C13 C16 1.411(4) .
C13 C14 1.422(4) .
C14 C15 1.426(4) .
C16 C17 1.436(4) .
C17 C18 1.200(4) .
C18 C19 1.367(5) .
C19 C20 1.200(4) .
C20 C21 1.436(4) .
C21 C22 1.386(4) .
C21 C26 1.386(4) .
C22 C23 1.377(4) .
C22 H22 0.9300 .
C23 C24 1.395(4) .
C23 H23 0.9300 .
C24 N1 1.368(4) .
C24 C25 1.401(4) .
C25 C26 1.372(4) .
C25 H25 0.9300 .
C26 H26 0.9300 .
C27 N1 1.442(4) .
C27 H27A 0.9600 .
C27 H27B 0.9600 .
C27 H27C 0.9600 .
C28 N1 1.435(4) .
C28 H28A 0.9600 .
C28 H28B 0.9600 .
C28 H28C 0.9600 .

loop_
_geom_torsion_atom_site_label_1
_geom_torsion_atom_site_label_2
_geom_torsion_atom_site_label_3
_geom_torsion_atom_site_label_4
_geom_torsion
_geom_torsion_site_symmetry_1
_geom_torsion_site_symmetry_4
Cl1 C29 Cl1 C29 -0.002(1) 2_576 2_576
C16 C1 C2 C3 0.3(5) . .
C1 C2 C3 C14 -0.2(4) . .
C1 C2 C3 C4 179.4(3) . .
C2 C3 C4 C5 -179.8(3) . .
C14 C3 C4 C5 -0.2(5) . .
C3 C4 C5 C6 0.2(5) . .
C4 C5 C6 C7 -179.1(3) . .
C4 C5 C6 C15 -0.2(5) . .
C5 C6 C7 C8 179.7(3) . .
C15 C6 C7 C8 0.9(5) . .
C6 C7 C8 C9 0.0(6) . .
C7 C8 C9 C10 -0.4(6) . .
C8 C9 C10 C15 -0.2(5) . .
C8 C9 C10 C11 -179.0(3) . .
C9 C10 C11 C12 179.5(3) . .
C15 C10 C11 C12 0.7(5) . .
C10 C11 C12 C13 -0.4(5) . .
C11 C12 C13 C16 179.6(3) . .
C11 C12 C13 C14 0.0(4) . .
C2 C3 C14 C13 -0.2(4) . .
C4 C3 C14 C13 -179.8(3) . .
C2 C3 C14 C15 179.9(3) . .
C4 C3 C14 C15 0.3(4) . .
C16 C13 C14 C3 0.4(4) . .
C12 C13 C14 C3 -180.0(3) . .
C16 C13 C14 C15 -179.6(2) . .
C12 C13 C14 C15 0.0(4) . .
C9 C10 C15 C6 1.1(4) . .
C11 C10 C15 C6 179.9(3) . .
C9 C10 C15 C14 -179.5(3) . .
C11 C10 C15 C14 -0.7(4) . .
C7 C6 C15 C10 -1.4(4) . .
C5 C6 C15 C10 179.6(3) . .
C7 C6 C15 C14 179.2(3) . .
C5 C6 C15 C14 0.3(4) . .
C3 C14 C15 C10 -179.7(3) . .
C13 C14 C15 C10 0.4(4) . .
C3 C14 C15 C6 -0.3(4) . .
C13 C14 C15 C6 179.7(3) . .
C2 C1 C16 C13 -0.1(5) . .
C2 C1 C16 C17 179.5(3) . .
C14 C13 C16 C1 -0.3(4) . .
C12 C13 C16 C1 -179.9(3) . .
C14 C13 C16 C17 -179.9(3) . .
C12 C13 C16 C17 0.5(4) . .
C26 C21 C22 C23 0.3(5) . .
C20 C21 C22 C23 -177.7(3) . .
C21 C22 C23 C24 -1.0(6) . .
C22 C23 C24 N1 -178.7(3) . .
C22 C23 C24 C25 1.5(5) . .
N1 C24 C25 C26 178.8(3) . .
C23 C24 C25 C26 -1.3(5) . .
C24 C25 C26 C21 0.7(5) . .
C22 C21 C26 C25 -0.1(5) . .
C20 C21 C26 C25 177.9(3) . .
C23 C24 N1 C28 -178.8(3) . .
C25 C24 N1 C28 1.0(5) . .
C23 C24 N1 C27 -4.5(5) . .
C25 C24 N1 C27 175.3(3) . .
